data_4321553
loop_
_publ_author_name
'Craig A. Grapperhaus'
'Bernd Mienert'
'Eckhard Bill'
'Thomas Weyherm\"uller'
'Karl Wieghardt'

_publ_section_title
;
 Mononuclear (Nitrido)iron(V) and (Oxo)iron(IV) Complexes via Photolysis
 of [(cyclam-acetato)FeIII(N3)]+ and Ozonolysis of
 [(cyclam-acetato)FeIII(O3SCF3)]+ in Water/Acetone Mixtures
;
_journal_name_full 'Inorganic Chemistry'
_journal_page_first 5306
_journal_page_last 5317
_journal_paper_doi 10.1021/ic0005238
_journal_volume 39
_journal_year 2000
_chemical_formula_structural '[C12 H25 Fe N7 O2]+, (C24 H20 B)-, CH3CN'
_chemical_formula_sum 'C38 H48 B Fe N8 O2'
_chemical_formula_weight 715.50
_chemical_name_systematic
; 
 ? 
;
_space_group_IT_number 14
_symmetry_cell_setting monoclinic
_symmetry_space_group_name_Hall '-P 2yn'
_symmetry_space_group_name_H-M 'P 1 21/n 1'
_atom_sites_solution_hydrogens geom
_atom_sites_solution_primary direct
_atom_sites_solution_secondary difmap
_audit_creation_method SHELXL
_cell_angle_alpha 90.00
_cell_angle_beta 102.20(2)
_cell_angle_gamma 90.00
_cell_formula_units_Z 4
_cell_length_a 11.945(2)
_cell_length_b 12.599(2)
_cell_length_c 24.455(4)
_cell_measurement_reflns_used 8192
_cell_measurement_temperature 100(2)
_cell_volume 3597.2(11)
_computing_cell_refinement 'Siemens SAINT'
_computing_data_collection 'Siemens SAINT'
_computing_data_reduction 'Siemens SAINT'
_computing_molecular_graphics 'Siemens ShelXTL'
_computing_publication_material 'Siemens ShelXTL'
_computing_structure_refinement 'SHELXL-93 (Sheldrick, 1993)'
_computing_structure_solution 'SHELXS-86 (Sheldrick, 1990)'
_diffrn_ambient_temperature 100(2)
_diffrn_measurement_device 'Siemens SMART CCD-Detector'
_diffrn_measurement_method '\w-scan, 0.3 deg./frame'
_diffrn_radiation_monochromator graphite
_diffrn_radiation_source 'fine-focus sealed tube'
_diffrn_radiation_type MoK\a
_diffrn_radiation_wavelength 0.71073
_diffrn_reflns_av_R_equivalents 0.0519
_diffrn_reflns_av_sigmaI/netI 0.0634
_diffrn_reflns_limit_h_max 17
_diffrn_reflns_limit_h_min -17
_diffrn_reflns_limit_k_max 18
_diffrn_reflns_limit_k_min -19
_diffrn_reflns_limit_l_max 29
_diffrn_reflns_limit_l_min -36
_diffrn_reflns_number 33835
_diffrn_reflns_theta_max 30.00
_diffrn_reflns_theta_min 1.77
_exptl_absorpt_coefficient_mu 0.465
_exptl_absorpt_correction_T_max 0.927
_exptl_absorpt_correction_T_min 0.798
_exptl_absorpt_correction_type 'SADABS, G.M. Sheldrick 1994'
_exptl_crystal_colour red
_exptl_crystal_density_diffrn 1.321
_exptl_crystal_description transparent
_exptl_crystal_F_000 1516
_exptl_crystal_size_max 0.37
_exptl_crystal_size_mid 0.25
_exptl_crystal_size_min 0.22
_refine_diff_density_max 0.417
_refine_diff_density_min -0.378
_refine_diff_density_rms 0.068
_refine_ls_extinction_method none
_refine_ls_goodness_of_fit_all 1.052
_refine_ls_goodness_of_fit_obs 1.152
_refine_ls_matrix_type full
_refine_ls_number_parameters 452
_refine_ls_number_reflns 10115
_refine_ls_number_restraints 0
_refine_ls_restrained_S_all 1.062
_refine_ls_restrained_S_obs 1.152
_refine_ls_R_factor_all 0.0856
_refine_ls_R_factor_obs 0.0465
_refine_ls_shift/esd_max -0.024
_refine_ls_shift/esd_mean 0.000
_refine_ls_structure_factor_coef Fsqd
_refine_ls_weighting_details 'w=1/[\s^2^(Fo^2^)+(0.0520P)^2^+0.2661P] where P=(Fo^2^+2Fc^2^)/3'
_refine_ls_weighting_scheme calc
_refine_ls_wR_factor_all 0.1102
_refine_ls_wR_factor_obs 0.0976
_reflns_number_observed 6926
_reflns_number_total 10179
_reflns_observed_criterion >2sigma(I)
_cod_data_source_file ic0005238.cif
_cod_data_source_block 2b
_cod_depositor_comments
;
The following automatic conversions were performed:

'_refine_ls_weighting_scheme' value 'calc
w=1/[\s^2^(Fo^2^)+(0.0520P)^2^+0.2661P] where P=(Fo^2^+2Fc^2^)/3' was
changed to 'calc'. New tag '_refine_ls_weighting_details' was
created. The value of the new tag was set to
'w=1/[\s^2^(Fo^2^)+(0.0520P)^2^+0.2661P] where P=(Fo^2^+2Fc^2^)/3'.

Automatic conversion script
Id: cif_fix_values 3143 2015-03-26 13:38:13Z robertas 
;
_cod_original_cell_volume 3597.2(10)
_cod_database_code 4321553

loop_
_symmetry_equiv_pos_as_xyz
'x, y, z'
'-x+1/2, y+1/2, -z+1/2'
'-x, -y, -z'
'x-1/2, -y-1/2, z-1/2'

loop_
_atom_site_aniso_label
_atom_site_aniso_U_11
_atom_site_aniso_U_22
_atom_site_aniso_U_33
_atom_site_aniso_U_23
_atom_site_aniso_U_13
_atom_site_aniso_U_12
Fe1 0.01426(13) 0.01080(12) 0.01843(13) 0.00078(10) 0.00319(9) 0.00026(9)
O1 0.0174(6) 0.0138(6) 0.0185(6) -0.0002(5) 0.0012(5) 0.0011(5)
O2 0.0269(7) 0.0137(6) 0.0205(7) 0.0001(5) 0.0029(5) 0.0048(5)
N1 0.0179(8) 0.0102(7) 0.0170(7) -0.0005(5) 0.0037(6) 0.0008(5)
N2 0.0192(8) 0.0142(7) 0.0269(9) 0.0036(6) 0.0062(6) 0.0003(6)
N3 0.0187(8) 0.0145(8) 0.0277(9) 0.0011(6) -0.0013(6) 0.0013(6)
N4 0.0180(8) 0.0134(7) 0.0167(8) 0.0008(6) 0.0030(6) 0.0015(6)
N5 0.0176(8) 0.0139(8) 0.0265(9) 0.0013(6) 0.0043(6) 0.0003(6)
N6 0.0180(8) 0.0190(8) 0.0202(8) 0.0044(6) 0.0040(6) 0.0033(6)
N7 0.0365(10) 0.0161(9) 0.0232(9) -0.0011(6) 0.0032(7) 0.0017(7)
C1 0.0237(9) 0.0159(9) 0.0171(9) -0.0021(7) 0.0039(7) 0.0019(7)
C2 0.0320(11) 0.0204(10) 0.0197(10) -0.0003(7) 0.0084(8) 0.0028(8)
C3 0.0272(10) 0.0206(10) 0.0259(10) 0.0013(8) 0.0141(8) 0.0010(8)
C4 0.0164(9) 0.0227(10) 0.0393(12) 0.0066(9) 0.0072(8) -0.0035(7)
C5 0.0193(10) 0.0193(10) 0.0371(12) 0.0054(8) -0.0001(8) -0.0048(7)
C6 0.0233(10) 0.0178(9) 0.0254(10) -0.0043(8) -0.0058(8) 0.0014(7)
C7 0.0292(11) 0.0231(10) 0.0190(10) -0.0038(8) -0.0031(8) 0.0059(8)
C8 0.0244(10) 0.0227(10) 0.0206(10) -0.0023(7) 0.0052(8) 0.0041(7)
C9 0.0158(9) 0.0187(9) 0.0215(10) -0.0001(7) 0.0045(7) -0.0014(7)
C10 0.0143(8) 0.0157(9) 0.0210(9) 0.0011(7) 0.0033(7) -0.0013(7)
C11 0.0174(9) 0.0140(8) 0.0185(9) 0.0017(7) 0.0012(7) 0.0033(7)
C12 0.0179(9) 0.0155(9) 0.0148(9) 0.0010(6) 0.0065(7) 0.0004(6)
B1 0.0180(10) 0.0161(10) 0.0158(10) 0.0007(7) 0.0042(8) -0.0008(7)
C20 0.0191(9) 0.0199(9) 0.0146(9) 0.0048(7) 0.0035(7) 0.0022(7)
C21 0.0205(10) 0.0237(10) 0.0221(10) 0.0005(8) 0.0021(7) -0.0010(7)
C22 0.0172(10) 0.0323(12) 0.0351(12) 0.0067(9) 0.0038(8) -0.0022(8)
C23 0.0198(10) 0.0357(12) 0.0316(11) 0.0120(9) 0.0116(8) 0.0080(8)
C24 0.0299(11) 0.0294(11) 0.0252(10) 0.0007(8) 0.0120(8) 0.0052(8)
C25 0.0223(10) 0.0253(10) 0.0225(10) 0.0001(8) 0.0066(8) -0.0023(8)
C26 0.0185(9) 0.0142(8) 0.0170(9) -0.0017(7) 0.0043(7) 0.0020(7)
C27 0.0212(10) 0.0262(10) 0.0239(10) 0.0020(8) 0.0055(8) -0.0004(8)
C28 0.0169(10) 0.0290(11) 0.0375(12) 0.0001(9) 0.0050(8) -0.0016(8)
C29 0.0210(10) 0.0252(10) 0.0293(11) -0.0062(8) -0.0044(8) 0.0056(8)
C30 0.0325(11) 0.0216(10) 0.0173(10) 0.0002(7) 0.0001(8) 0.0050(8)
C31 0.0220(10) 0.0186(9) 0.0190(9) -0.0017(7) 0.0049(7) -0.0004(7)
C32 0.0134(9) 0.0179(9) 0.0176(9) -0.0004(7) -0.0002(7) -0.0016(6)
C33 0.0225(10) 0.0197(9) 0.0214(10) 0.0022(7) 0.0043(7) 0.0017(7)
C34 0.0257(10) 0.0278(11) 0.0211(10) -0.0052(8) 0.0033(8) 0.0061(8)
C35 0.0246(10) 0.0206(10) 0.0300(11) -0.0081(8) -0.0052(8) 0.0051(8)
C36 0.0240(10) 0.0161(9) 0.0284(11) 0.0017(8) -0.0057(8) -0.0032(7)
C37 0.0185(9) 0.0216(10) 0.0190(9) 0.0027(7) -0.0005(7) -0.0022(7)
C38 0.0128(8) 0.0180(9) 0.0191(9) 0.0015(7) 0.0067(7) 0.0014(6)
C39 0.0224(10) 0.0216(10) 0.0189(9) -0.0008(7) 0.0055(7) 0.0011(7)
C40 0.0255(10) 0.0154(9) 0.0317(11) 0.0006(8) 0.0105(8) -0.0002(7)
C41 0.0223(10) 0.0215(10) 0.0273(10) 0.0088(8) 0.0099(8) 0.0052(7)
C42 0.0141(9) 0.0270(10) 0.0200(10) 0.0054(7) 0.0023(7) 0.0047(7)
C43 0.0144(9) 0.0189(9) 0.0216(9) 0.0001(7) 0.0052(7) -0.0003(7)
C50 0.0269(11) 0.0281(11) 0.0251(10) 0.0089(8) 0.0035(8) -0.0011(8)
C51 0.0215(10) 0.0263(11) 0.0298(11) 0.0048(8) 0.0070(8) 0.0040(8)
N8 0.0372(11) 0.0357(11) 0.0473(12) 0.0167(9) 0.0219(9) 0.0083(8)

loop_
_atom_site_label
_atom_site_type_symbol
_atom_site_fract_x
_atom_site_fract_y
_atom_site_fract_z
_atom_site_U_iso_or_equiv
_atom_site_thermal_displace_type
_atom_site_occupancy
_atom_site_calc_flag
_atom_site_refinement_flags
_atom_site_disorder_group
Fe1 Fe 0.61460(2) 0.44463(2) 0.762538(11) 0.01454(7) Uani 1 d . .
O1 O 0.67947(10) 0.30725(9) 0.76913(5) 0.0169(3) Uani 1 d . .
O2 O 0.81820(11) 0.20602(9) 0.81856(5) 0.0207(3) Uani 1 d . .
N1 N 0.75534(12) 0.48910(11) 0.81990(6) 0.0150(3) Uani 1 d . .
N2 N 0.52607(13) 0.41062(12) 0.82123(7) 0.0199(3) Uani 1 d . .
H2 H 0.55493(13) 0.34857(12) 0.83735(7) 0.024 Uiso 1 calc R .
N3 N 0.48041(13) 0.38469(12) 0.70775(7) 0.0212(3) Uani 1 d . .
H3 H 0.43634(13) 0.44072(12) 0.69276(7) 0.025 Uiso 1 calc R .
N4 N 0.70238(12) 0.48327(11) 0.70414(6) 0.0161(3) Uani 1 d . .
H4 H 0.67438(12) 0.54722(11) 0.69028(6) 0.019 Uiso 1 calc R .
N5 N 0.53218(13) 0.57719(12) 0.74922(7) 0.0194(3) Uani 1 d . .
N6 N 0.55469(13) 0.66536(12) 0.76781(6) 0.0191(3) Uani 1 d . .
N7 N 0.56955(15) 0.75161(12) 0.78382(7) 0.0257(4) Uani 1 d . .
C1 C 0.7358(2) 0.55238(14) 0.86897(7) 0.0190(4) Uani 1 d . .
H1A H 0.7059(2) 0.62147(14) 0.85579(7) 0.023 Uiso 1 calc R .
H1B H 0.8089(2) 0.56353(14) 0.89446(7) 0.023 Uiso 1 calc R .
C2 C 0.6540(2) 0.5012(2) 0.90104(8) 0.0236(4) Uani 1 d . .
H2A H 0.6833(2) 0.4317(2) 0.91383(8) 0.028 Uiso 1 calc R .
H2B H 0.6522(2) 0.5439(2) 0.93386(8) 0.028 Uiso 1 calc R .
C3 C 0.5327(2) 0.4888(2) 0.86738(8) 0.0233(4) Uani 1 d . .
H3A H 0.4835(2) 0.4657(2) 0.89195(8) 0.028 Uiso 1 calc R .
H3B H 0.5050(2) 0.5570(2) 0.85179(8) 0.028 Uiso 1 calc R .
C4 C 0.4064(2) 0.3886(2) 0.79217(9) 0.0259(4) Uani 1 d . .
H4A H 0.3657(2) 0.4544(2) 0.78124(9) 0.031 Uiso 1 calc R .
H4B H 0.3666(2) 0.3497(2) 0.81654(9) 0.031 Uiso 1 calc R .
C5 C 0.4126(2) 0.3234(2) 0.74132(9) 0.0261(4) Uani 1 d . .
H5A H 0.4493(2) 0.2558(2) 0.75245(9) 0.031 Uiso 1 calc R .
H5B H 0.3362(2) 0.3099(2) 0.71946(9) 0.031 Uiso 1 calc R .
C6 C 0.5057(2) 0.32272(15) 0.66026(8) 0.0238(4) Uani 1 d . .
H6A H 0.4345(2) 0.29856(15) 0.63671(8) 0.029 Uiso 1 calc R .
H6B H 0.5506(2) 0.26067(15) 0.67450(8) 0.029 Uiso 1 calc R .
C7 C 0.5711(2) 0.3887(2) 0.62566(8) 0.0250(4) Uani 1 d . .
H7A H 0.5310(2) 0.4554(2) 0.61619(8) 0.030 Uiso 1 calc R .
H7B H 0.5715(2) 0.3515(2) 0.59098(8) 0.030 Uiso 1 calc R .
C8 C 0.6945(2) 0.4125(2) 0.65488(8) 0.0225(4) Uani 1 d . .
H8A H 0.7334(2) 0.3462(2) 0.66692(8) 0.027 Uiso 1 calc R .
H8B H 0.7337(2) 0.4456(2) 0.62839(8) 0.027 Uiso 1 calc R .
C9 C 0.82356(15) 0.50250(14) 0.73248(8) 0.0186(4) Uani 1 d . .
H9A H 0.86062(15) 0.54787(14) 0.70958(8) 0.022 Uiso 1 calc R .
H9B H 0.86502(15) 0.43587(14) 0.73849(8) 0.022 Uiso 1 calc R .
C10 C 0.82312(15) 0.55564(13) 0.78796(7) 0.0171(3) Uani 1 d . .
H10A H 0.90101(15) 0.56338(13) 0.80922(7) 0.020 Uiso 1 calc R .
H10B H 0.78928(15) 0.62574(13) 0.78164(7) 0.020 Uiso 1 calc R .
C11 C 0.8205(2) 0.38974(13) 0.84060(7) 0.0170(4) Uani 1 d . .
H11A H 0.8187(2) 0.37925(13) 0.87970(7) 0.020 Uiso 1 calc R .
H11B H 0.8999(2) 0.39847(13) 0.83799(7) 0.020 Uiso 1 calc R .
C12 C 0.77176(15) 0.29200(13) 0.80759(7) 0.0156(3) Uani 1 d . .
B1 B 0.8042(2) 0.7424(2) 1.06505(8) 0.0165(4) Uani 1 d . .
C20 C 0.9204(2) 0.73814(14) 1.03903(7) 0.0179(4) Uani 1 d . .
C21 C 1.0157(2) 0.80389(15) 1.05627(8) 0.0224(4) Uani 1 d . .
H21 H 1.0118(2) 0.85783(15) 1.08176(8) 0.027 Uiso 1 calc R .
C22 C 1.1163(2) 0.7914(2) 1.03655(9) 0.0284(5) Uani 1 d . .
H22 H 1.1777(2) 0.8370(2) 1.04881(9) 0.034 Uiso 1 calc R .
C23 C 1.1254(2) 0.7116(2) 0.99889(9) 0.0281(5) Uani 1 d . .
H23 H 1.1923(2) 0.7034(2) 0.98560(9) 0.034 Uiso 1 calc R .
C24 C 1.0332(2) 0.6439(2) 0.98123(8) 0.0273(4) Uani 1 d . .
H24 H 1.0382(2) 0.5895(2) 0.95616(8) 0.033 Uiso 1 calc R .
C25 C 0.9338(2) 0.6575(2) 1.00103(8) 0.0231(4) Uani 1 d . .
H25 H 0.8730(2) 0.6113(2) 0.98866(8) 0.028 Uiso 1 calc R .
C26 C 0.68835(15) 0.72847(13) 1.01548(7) 0.0165(4) Uani 1 d . .
C27 C 0.5883(2) 0.6805(2) 1.02517(8) 0.0237(4) Uani 1 d . .
H27 H 0.5899(2) 0.6508(2) 1.06014(8) 0.028 Uiso 1 calc R .
C28 C 0.4871(2) 0.6753(2) 0.98513(9) 0.0279(4) Uani 1 d . .
H28 H 0.4238(2) 0.6405(2) 0.99318(9) 0.033 Uiso 1 calc R .
C29 C 0.4801(2) 0.7217(2) 0.93318(9) 0.0266(4) Uani 1 d . .
H29 H 0.4125(2) 0.7188(2) 0.90618(9) 0.032 Uiso 1 calc R .
C30 C 0.5757(2) 0.7723(2) 0.92221(8) 0.0245(4) Uani 1 d . .
H30 H 0.5719(2) 0.8052(2) 0.88782(8) 0.029 Uiso 1 calc R .
C31 C 0.6776(2) 0.77447(14) 0.96231(8) 0.0198(4) Uani 1 d . .
H31 H 0.7410(2) 0.80770(14) 0.95353(8) 0.024 Uiso 1 calc R .
C32 C 0.78309(15) 0.85881(14) 1.09228(7) 0.0168(4) Uani 1 d . .
C33 C 0.7344(2) 0.87043(15) 1.13927(8) 0.0213(4) Uani 1 d . .
H33 H 0.7229(2) 0.81005(15) 1.15925(8) 0.026 Uiso 1 calc R .
C34 C 0.7025(2) 0.9687(2) 1.15739(8) 0.0251(4) Uani 1 d . .
H34 H 0.6717(2) 0.9729(2) 1.18922(8) 0.030 Uiso 1 calc R .
C35 C 0.7165(2) 1.0598(2) 1.12824(9) 0.0267(4) Uani 1 d . .
H35 H 0.6938(2) 1.1253(2) 1.13974(9) 0.032 Uiso 1 calc R .
C36 C 0.7647(2) 1.05246(15) 1.08158(8) 0.0245(4) Uani 1 d . .
H36 H 0.7752(2) 1.11333(15) 1.06174(8) 0.029 Uiso 1 calc R .
C37 C 0.7976(2) 0.95392(14) 1.06438(8) 0.0204(4) Uani 1 d . .
H37 H 0.8304(2) 0.95088(14) 1.03317(8) 0.024 Uiso 1 calc R .
C38 C 0.81969(14) 0.64474(14) 1.11070(7) 0.0161(3) Uani 1 d . .
C39 C 0.7873(2) 0.53984(14) 1.09523(8) 0.0208(4) Uani 1 d . .
H39 H 0.7528(2) 0.52604(14) 1.05813(8) 0.025 Uiso 1 calc R .
C40 C 0.8046(2) 0.45563(14) 1.13307(8) 0.0235(4) Uani 1 d . .
H40 H 0.7821(2) 0.38743(14) 1.12093(8) 0.028 Uiso 1 calc R .
C41 C 0.8552(2) 0.47341(15) 1.18883(8) 0.0230(4) Uani 1 d . .
H41 H 0.8649(2) 0.41797(15) 1.21451(8) 0.028 Uiso 1 calc R .
C42 C 0.8911(2) 0.57526(15) 1.20559(8) 0.0206(4) Uani 1 d . .
H42 H 0.9260(2) 0.58823(15) 1.24272(8) 0.025 Uiso 1 calc R .
C43 C 0.87512(15) 0.65811(14) 1.16709(7) 0.0181(4) Uani 1 d . .
H43 H 0.90220(15) 0.72517(14) 1.17913(7) 0.022 Uiso 1 calc R .
C50 C 0.5356(2) 0.0725(2) 0.95169(8) 0.0270(4) Uani 1 d . .
H50A H 0.5599(11) 0.0019(3) 0.9451(3) 0.041 Uiso 1 calc R .
H50B H 0.4548(2) 0.0725(9) 0.9506(4) 0.041 Uiso 1 calc R .
H50C H 0.5761(10) 0.0964(7) 0.98775(10) 0.041 Uiso 1 calc R .
C51 C 0.5600(2) 0.1434(2) 0.90861(9) 0.0256(4) Uani 1 d . .
N8 N 0.5790(2) 0.19882(15) 0.87504(9) 0.0381(5) Uani 1 d . .

loop_
_atom_type_symbol
_atom_type_description
_atom_type_scat_dispersion_real
_atom_type_scat_dispersion_imag
_atom_type_scat_source
C C 0.0033 0.0016 'International Tables Vol C Tables 4.2.6.8 and 6.1.1.4'
H H 0.0000 0.0000 'International Tables Vol C Tables 4.2.6.8 and 6.1.1.4'
B B 0.0013 0.0007 'International Tables Vol C Tables 4.2.6.8 and 6.1.1.4'
N N 0.0061 0.0033 'International Tables Vol C Tables 4.2.6.8 and 6.1.1.4'
O O 0.0106 0.0060 'International Tables Vol C Tables 4.2.6.8 and 6.1.1.4'
Fe Fe 0.3463 0.8444 'International Tables Vol C Tables 4.2.6.8 and 6.1.1.4'

loop_
_geom_angle_atom_site_label_1
_geom_angle_atom_site_label_2
_geom_angle_atom_site_label_3
_geom_angle
_geom_angle_site_symmetry_1
_geom_angle_site_symmetry_3
_geom_angle_publ_flag
O1 Fe1 N5 172.74(6) . . ?
O1 Fe1 N2 90.69(6) . . ?
N5 Fe1 N2 88.75(6) . . ?
O1 Fe1 N4 90.94(6) . . ?
N5 Fe1 N4 89.69(6) . . ?
N2 Fe1 N4 178.29(6) . . ?
O1 Fe1 N3 88.14(6) . . ?
N5 Fe1 N3 84.61(7) . . ?
N2 Fe1 N3 85.97(7) . . ?
N4 Fe1 N3 94.59(6) . . ?
O1 Fe1 N1 85.93(6) . . ?
N5 Fe1 N1 101.32(6) . . ?
N2 Fe1 N1 92.83(6) . . ?
N4 Fe1 N1 86.78(6) . . ?
N3 Fe1 N1 173.94(6) . . ?
C12 O1 Fe1 117.75(11) . . ?
C10 N1 C1 108.24(13) . . ?
C10 N1 C11 110.08(13) . . ?
C1 N1 C11 109.28(13) . . ?
C10 N1 Fe1 104.76(10) . . ?
C1 N1 Fe1 117.01(11) . . ?
C11 N1 Fe1 107.30(10) . . ?
C4 N2 C3 112.30(15) . . ?
C4 N2 Fe1 107.38(12) . . ?
C3 N2 Fe1 116.81(11) . . ?
C6 N3 C5 112.60(15) . . ?
C6 N3 Fe1 117.05(12) . . ?
C5 N3 Fe1 106.16(11) . . ?
C8 N4 C9 111.35(14) . . ?
C8 N4 Fe1 118.66(12) . . ?
C9 N4 Fe1 108.19(11) . . ?
N6 N5 Fe1 131.79(13) . . ?
N7 N6 N5 175.7(2) . . ?
N1 C1 C2 114.40(15) . . ?
C3 C2 C1 114.1(2) . . ?
N2 C3 C2 111.9(2) . . ?
N2 C4 C5 106.7(2) . . ?
N3 C5 C4 107.5(2) . . ?
N3 C6 C7 111.3(2) . . ?
C6 C7 C8 114.0(2) . . ?
N4 C8 C7 112.7(2) . . ?
N4 C9 C10 107.60(14) . . ?
N1 C10 C9 108.97(14) . . ?
N1 C11 C12 112.49(14) . . ?
O2 C12 O1 124.4(2) . . ?
O2 C12 C11 119.8(2) . . ?
O1 C12 C11 115.78(15) . . ?
C38 B1 C26 112.13(14) . . ?
C38 B1 C20 104.79(14) . . ?
C26 B1 C20 111.01(14) . . ?
C38 B1 C32 113.28(14) . . ?
C26 B1 C32 102.42(14) . . ?
C20 B1 C32 113.45(15) . . ?
C21 C20 C25 115.3(2) . . ?
C21 C20 B1 124.3(2) . . ?
C25 C20 B1 120.1(2) . . ?
C22 C21 C20 122.3(2) . . ?
C23 C22 C21 120.4(2) . . ?
C22 C23 C24 119.0(2) . . ?
C25 C24 C23 119.8(2) . . ?
C24 C25 C20 123.1(2) . . ?
C27 C26 C31 114.8(2) . . ?
C27 C26 B1 122.4(2) . . ?
C31 C26 B1 122.5(2) . . ?
C28 C27 C26 123.2(2) . . ?
C29 C28 C27 120.1(2) . . ?
C30 C29 C28 118.7(2) . . ?
C29 C30 C31 120.4(2) . . ?
C30 C31 C26 122.7(2) . . ?
C33 C32 C37 115.0(2) . . ?
C33 C32 B1 123.3(2) . . ?
C37 C32 B1 121.0(2) . . ?
C34 C33 C32 122.8(2) . . ?
C35 C34 C33 120.2(2) . . ?
C34 C35 C36 119.1(2) . . ?
C35 C36 C37 120.1(2) . . ?
C36 C37 C32 122.8(2) . . ?
C39 C38 C43 114.9(2) . . ?
C39 C38 B1 122.4(2) . . ?
C43 C38 B1 122.5(2) . . ?
C40 C39 C38 122.9(2) . . ?
C41 C40 C39 120.1(2) . . ?
C42 C41 C40 118.9(2) . . ?
C41 C42 C43 120.3(2) . . ?
C42 C43 C38 122.8(2) . . ?
N8 C51 C50 179.9(2) . . ?

loop_
_geom_bond_atom_site_label_1
_geom_bond_atom_site_label_2
_geom_bond_distance
_geom_bond_site_symmetry_2
_geom_bond_publ_flag
Fe1 O1 1.8893(12) . ?
Fe1 N5 1.9311(15) . ?
Fe1 N2 2.001(2) . ?
Fe1 N4 2.0023(15) . ?
Fe1 N3 2.007(2) . ?
Fe1 N1 2.028(2) . ?
O1 C12 1.303(2) . ?
O2 C12 1.221(2) . ?
N1 C10 1.495(2) . ?
N1 C1 1.499(2) . ?
N1 C11 1.504(2) . ?
N2 C4 1.482(2) . ?
N2 C3 1.487(2) . ?
N3 C6 1.483(2) . ?
N3 C5 1.486(2) . ?
N4 C8 1.486(2) . ?
N4 C9 1.487(2) . ?
N5 N6 1.209(2) . ?
N6 N7 1.156(2) . ?
C1 C2 1.520(3) . ?
C2 C3 1.515(3) . ?
C4 C5 1.505(3) . ?
C6 C7 1.516(3) . ?
C7 C8 1.526(3) . ?
C9 C10 1.514(2) . ?
C11 C12 1.520(2) . ?
B1 C38 1.645(3) . ?
B1 C26 1.645(3) . ?
B1 C20 1.645(3) . ?
B1 C32 1.652(3) . ?
C20 C21 1.399(3) . ?
C20 C25 1.408(3) . ?
C21 C22 1.396(3) . ?
C22 C23 1.383(3) . ?
C23 C24 1.388(3) . ?
C24 C25 1.384(3) . ?
C26 C27 1.403(3) . ?
C26 C31 1.404(3) . ?
C27 C28 1.387(3) . ?
C28 C29 1.385(3) . ?
C29 C30 1.383(3) . ?
C30 C31 1.392(3) . ?
C32 C33 1.401(3) . ?
C32 C37 1.407(2) . ?
C33 C34 1.395(3) . ?
C34 C35 1.380(3) . ?
C35 C36 1.386(3) . ?
C36 C37 1.393(3) . ?
C38 C39 1.406(3) . ?
C38 C43 1.408(3) . ?
C39 C40 1.394(3) . ?
C40 C41 1.388(3) . ?
C41 C42 1.387(3) . ?
C42 C43 1.392(3) . ?
C50 C51 1.457(3) . ?
C51 N8 1.136(3) . ?
